data_7036368
loop_
_publ_author_name
'Steciuk, I.'
'Durka, K.'
'Gontarczyk, K.'
'D\;abrowski, M'
'Luli\'nski, S'
'Wo\'zniak, K'

_publ_section_title
;
 Nitrogen-boron coordination versus OHN hydrogen bonding in
 pyridoxaboroles - aza analogues of benzoxaboroles.
;
_journal_issue 37
_journal_name_full 'Dalton transactions (Cambridge, England : 2003)'
_journal_page_first 16534
_journal_page_last 16546
_journal_paper_doi 10.1039/c5dt02402a
_journal_volume 44
_journal_year 2015
_chemical_formula_moiety 'C15 H16 B N O2'
_chemical_formula_sum 'C15 H16 B N O2'
_chemical_formula_weight 253.10
_chemical_melting_point 203
_chemical_name_systematic Pyridino[4,3-c]-1,3-dihydro-1-hydroxy-3-mezytyl[2,1]oxaborole
_space_group_crystal_system orthorhombic
_space_group_IT_number 61
_space_group_name_Hall '-P 2ac 2ab'
_space_group_name_H-M_alt 'P b c a'
_symmetry_space_group_name_Hall '-P 2ac 2ab'
_symmetry_space_group_name_H-M 'P b c a'
_atom_sites_solution_hydrogens geom
_audit_creation_method SHELXL-2013
_audit_update_record
;
2015-06-11 deposited with the CCDC.
2015-09-02 downloaded from the CCDC.
;
_cell_angle_alpha 90
_cell_angle_beta 90
_cell_angle_gamma 90
_cell_formula_units_Z 8
_cell_length_a 12.9283(4)
_cell_length_b 10.0001(2)
_cell_length_c 20.1811(7)
_cell_measurement_reflns_used 5528
_cell_measurement_temperature 100(1)
_cell_measurement_theta_max 61.8520
_cell_measurement_theta_min 4.3810
_cell_volume 2609.10(13)
_computing_cell_refinement
;
CrysAlisPro, Agilent Technologies,
Version 1.171.36.28 (release 01-02-2013 CrysAlis171 .NET)
(compiled Feb  1 2013,16:14:44)
;
_computing_data_collection
;
CrysAlisPro, Agilent Technologies,
Version 1.171.36.28 (release 01-02-2013 CrysAlis171 .NET)
(compiled Feb  1 2013,16:14:44)
;
_computing_data_reduction
;
CrysAlisPro, Agilent Technologies,
Version 1.171.36.28 (release 01-02-2013 CrysAlis171 .NET)
(compiled Feb  1 2013,16:14:44)
;
_diffrn_ambient_environment N~2~
_diffrn_ambient_temperature 100(1)
_diffrn_detector 'CCD plate'
_diffrn_detector_area_resol_mean 5.2195
_diffrn_detector_type Atlas
_diffrn_measured_fraction_theta_full 0.872
_diffrn_measured_fraction_theta_max 0.994
_diffrn_measurement_device 'four-circle diffractometer'
_diffrn_measurement_device_type 'SuperNova, Dual, Cu at zero, Atlas'
_diffrn_radiation_monochromator mirror
_diffrn_radiation_probe x-ray
_diffrn_radiation_type 'Cu K\a'
_diffrn_radiation_wavelength 1.54184
_diffrn_reflns_av_R_equivalents 0.0301
_diffrn_reflns_av_unetI/netI 0.0200
_diffrn_reflns_laue_measured_fraction_full 0.872
_diffrn_reflns_laue_measured_fraction_max 0.994
_diffrn_reflns_limit_h_max 14
_diffrn_reflns_limit_h_min -14
_diffrn_reflns_limit_k_max 11
_diffrn_reflns_limit_k_min -11
_diffrn_reflns_limit_l_max 21
_diffrn_reflns_limit_l_min -23
_diffrn_reflns_number 13550
_diffrn_reflns_point_group_measured_fraction_full 0.872
_diffrn_reflns_point_group_measured_fraction_max 0.994
_diffrn_reflns_theta_full 67.679
_diffrn_reflns_theta_max 62.280
_diffrn_reflns_theta_min 4.382
_diffrn_source 'sealed X-ray tube'
_diffrn_source_type 'SuperNova (Cu) X-ray Source'
_exptl_absorpt_coefficient_mu 0.669
_exptl_absorpt_correction_T_max 1.00000
_exptl_absorpt_correction_T_min 0.88191
_exptl_absorpt_correction_type multi-scan
_exptl_absorpt_process_details
;
CrysAlisPro, Agilent Technologies,
Version 1.171.37.31 (release 14-01-2014 CrysAlis171 .NET)
(compiled Jan 14 2014,18:38:05)
Empirical absorption correction using spherical harmonics,
 implemented in SCALE3 ABSPACK scaling algorithm.
;
_exptl_crystal_colour colourless
_exptl_crystal_density_diffrn 1.289
_exptl_crystal_description unspecified
_exptl_crystal_F_000 1072
_exptl_crystal_recrystallization_method 'Re-crystallisation from solvent: DMSO'
_exptl_crystal_size_max 0.08
_exptl_crystal_size_mid 0.07
_exptl_crystal_size_min 0.05
_refine_diff_density_max 0.427
_refine_diff_density_min -0.353
_refine_diff_density_rms 0.048
_refine_ls_extinction_method none
_refine_ls_goodness_of_fit_ref 0.754
_refine_ls_hydrogen_treatment constr
_refine_ls_matrix_type full
_refine_ls_number_parameters 172
_refine_ls_number_reflns 2055
_refine_ls_number_restraints 0
_refine_ls_restrained_S_all 0.754
_refine_ls_R_factor_all 0.0567
_refine_ls_R_factor_gt 0.0469
_refine_ls_shift/su_max 0.000
_refine_ls_shift/su_mean 0.000
_refine_ls_structure_factor_coef Fsqd
_refine_ls_weighting_details 'w=1/[\s^2^(Fo^2^)+(0.1176P)^2^+4.2676P] where P=(Fo^2^+2Fc^2^)/3'
_refine_ls_weighting_scheme calc
_refine_ls_wR_factor_gt 0.1348
_refine_ls_wR_factor_ref 0.1476
_reflns_Friedel_coverage 0.000
_reflns_number_gt 1750
_reflns_number_total 2055
_reflns_threshold_expression 'I > 2\s(I)'
_cod_data_source_file c5dt02402a2.cif
_cod_data_source_block 3c
_cod_depositor_comments 'Adding full bibliography for 7036368--7036369.cif.'
_cod_database_code 7036368
_shelx_space_group_comment
;
The symmetry employed for this shelxl refinement is uniquely defined
by the following loop, which should always be used as a source of
symmetry information in preference to the above space-group names.
They are only intended as comments.
;
_shelxl_version_number 2013-4

loop_
_space_group_symop_operation_xyz
'x, y, z'
'-x+1/2, -y, z+1/2'
'-x, y+1/2, -z+1/2'
'x+1/2, -y+1/2, -z'
'-x, -y, -z'
'x-1/2, y, -z-1/2'
'x, -y-1/2, z-1/2'
'-x-1/2, y-1/2, z'

loop_
_atom_site_label
_atom_site_type_symbol
_atom_site_fract_x
_atom_site_fract_y
_atom_site_fract_z
_atom_site_U_iso_or_equiv
_atom_site_adp_type
_atom_site_occupancy
_atom_site_site_symmetry_order
_atom_site_calc_flag
_atom_site_refinement_flags_posn
_atom_site_refinement_flags_adp
C16 C 0.76555(17) 0.2837(2) 0.61654(11) 0.0271(5) Uani 1 1 d . .
H16 H 0.7771 0.2465 0.6592 0.032 Uiso 1 1 calc R U
C1 C 0.9759(2) 0.4688(2) 0.29748(12) 0.0356(6) Uani 1 1 d . .
C2 C 1.02369(18) 0.4437(2) 0.35777(12) 0.0330(6) Uani 1 1 d . .
H2A H 1.0885 0.4850 0.3665 0.040 Uiso 1 1 calc R U
C3 C 0.98106(17) 0.3610(2) 0.40591(11) 0.0277(5) Uani 1 1 d . .
C4 C 0.88597(17) 0.2977(2) 0.39198(11) 0.0258(5) Uani 1 1 d . .
C5 C 0.83442(18) 0.3242(2) 0.33214(11) 0.0288(5) Uani 1 1 d . .
C6 C 0.88060(19) 0.4091(2) 0.28636(12) 0.0335(6) Uani 1 1 d . .
H6 H 0.8456 0.4270 0.2459 0.040 Uiso 1 1 calc R U
C7 C 1.03645(18) 0.3444(2) 0.47073(12) 0.0327(6) Uani 1 1 d . .
H7A H 1.0977 0.4021 0.4715 0.049 Uiso 1 1 calc R U
H7B H 1.0577 0.2509 0.4759 0.049 Uiso 1 1 calc R U
H7C H 0.9901 0.3692 0.5071 0.049 Uiso 1 1 calc R U
C8 C 0.72914(19) 0.2659(3) 0.31631(12) 0.0355(6) Uani 1 1 d . .
H8A H 0.6812 0.2855 0.3526 0.053 Uiso 1 1 calc R U
H8B H 0.7352 0.1688 0.3108 0.053 Uiso 1 1 calc R U
H8C H 0.7029 0.3055 0.2752 0.053 Uiso 1 1 calc R U
C9 C 1.0241(2) 0.5602(3) 0.24644(14) 0.0471(7) Uani 1 1 d . .
H9A H 0.9794 0.5645 0.2073 0.071 Uiso 1 1 calc R U
H9B H 1.0921 0.5253 0.2337 0.071 Uiso 1 1 calc R U
H9C H 1.0321 0.6499 0.2652 0.071 Uiso 1 1 calc R U
C10 C 0.83437(17) 0.2085(2) 0.44276(11) 0.0254(5) Uani 1 1 d . .
H10 H 0.7776 0.1582 0.4201 0.030 Uiso 1 1 calc R U
C12 C 0.70639(18) 0.3979(2) 0.60954(11) 0.0275(5) Uani 1 1 d . .
H12 H 0.6764 0.4368 0.6480 0.033 Uiso 1 1 calc R U
C13 C 0.73023(17) 0.4003(2) 0.49579(11) 0.0254(5) Uani 1 1 d . .
H13 H 0.7194 0.4409 0.4538 0.030 Uiso 1 1 calc R U
C14 C 0.78742(16) 0.2844(2) 0.50029(11) 0.0240(5) Uani 1 1 d . .
C15 C 0.80797(16) 0.2236(2) 0.56083(11) 0.0244(5) Uani 1 1 d . .
B1 B 0.8819(2) 0.0960(2) 0.54492(13) 0.0256(6) Uani 1 1 d . .
N1 N 0.68962(13) 0.45638(16) 0.55042(9) 0.0242(4) Uani 1 1 d . .
O1 O 0.90184(11) 0.11295(14) 0.47337(7) 0.0255(4) Uani 1 1 d . .
O2 O 0.96824(12) 0.07943(14) 0.58623(8) 0.0285(4) Uani 1 1 d . .
H2 H 1.0015 0.0114 0.5743 0.043 Uiso 1 1 calc R U

loop_
_atom_site_aniso_label
_atom_site_aniso_U_11
_atom_site_aniso_U_22
_atom_site_aniso_U_33
_atom_site_aniso_U_23
_atom_site_aniso_U_13
_atom_site_aniso_U_12
C16 0.0347(12) 0.0170(10) 0.0295(12) 0.0007(9) -0.0021(10) -0.0025(9)
C1 0.0456(14) 0.0252(12) 0.0360(13) 0.0012(10) 0.0075(11) -0.0031(10)
C2 0.0327(13) 0.0247(12) 0.0415(14) -0.0004(10) 0.0045(10) -0.0060(9)
C3 0.0285(12) 0.0184(11) 0.0362(13) -0.0014(9) 0.0021(10) 0.0026(9)
C4 0.0305(12) 0.0160(10) 0.0308(12) -0.0016(9) 0.0042(9) 0.0024(9)
C5 0.0348(12) 0.0191(11) 0.0325(12) -0.0027(9) 0.0024(10) 0.0020(9)
C6 0.0445(14) 0.0254(12) 0.0307(13) 0.0009(10) 0.0008(11) 0.0002(10)
C7 0.0280(12) 0.0239(12) 0.0462(15) -0.0003(10) -0.0016(10) -0.0028(9)
C8 0.0385(14) 0.0344(13) 0.0337(13) 0.0002(11) -0.0045(11) -0.0029(11)
C9 0.0560(17) 0.0416(15) 0.0435(15) 0.0084(12) 0.0063(13) -0.0125(13)
C10 0.0271(11) 0.0157(10) 0.0333(12) 0.0028(9) -0.0004(9) 0.0013(8)
C12 0.0339(12) 0.0195(11) 0.0291(12) -0.0024(9) 0.0014(10) -0.0001(9)
C13 0.0276(12) 0.0174(11) 0.0312(12) 0.0007(9) 0.0020(9) -0.0020(9)
C14 0.0238(11) 0.0156(10) 0.0326(12) 0.0008(9) 0.0013(9) -0.0025(8)
C15 0.0244(11) 0.0157(10) 0.0332(12) -0.0005(9) -0.0019(9) -0.0050(9)
B1 0.0280(13) 0.0161(12) 0.0326(14) 0.0006(10) -0.0021(11) -0.0016(10)
N1 0.0267(9) 0.0148(9) 0.0313(10) -0.0004(7) 0.0024(8) -0.0023(7)
O1 0.0275(8) 0.0159(7) 0.0331(9) 0.0017(6) -0.0001(6) 0.0026(6)
O2 0.0295(8) 0.0190(8) 0.0370(9) -0.0026(6) -0.0036(7) 0.0021(6)

loop_
_atom_type_symbol
_atom_type_description
_atom_type_scat_dispersion_real
_atom_type_scat_dispersion_imag
_atom_type_scat_source
C C 0.0181 0.0091 'International Tables Vol C Tables 4.2.6.8 and 6.1.1.4'
H H 0.0000 0.0000 'International Tables Vol C Tables 4.2.6.8 and 6.1.1.4'
B B 0.0090 0.0039 'International Tables Vol C Tables 4.2.6.8 and 6.1.1.4'
N N 0.0311 0.0180 'International Tables Vol C Tables 4.2.6.8 and 6.1.1.4'
O O 0.0492 0.0322 'International Tables Vol C Tables 4.2.6.8 and 6.1.1.4'

loop_
_geom_angle_atom_site_label_1
_geom_angle_atom_site_label_2
_geom_angle_atom_site_label_3
_geom_angle
_geom_angle_site_symmetry_3
C12 C16 C15 119.6(2) .
C12 C16 H16 120.2 .
C15 C16 H16 120.2 .
C6 C1 C2 117.4(2) .
C6 C1 C9 121.1(2) .
C2 C1 C9 121.6(2) .
C1 C2 C3 123.0(2) .
C1 C2 H2A 118.5 .
C3 C2 H2A 118.5 .
C2 C3 C4 118.2(2) .
C2 C3 C7 119.1(2) .
C4 C3 C7 122.6(2) .
C5 C4 C3 120.0(2) .
C5 C4 C10 118.95(19) .
C3 C4 C10 120.9(2) .
C6 C5 C4 118.9(2) .
C6 C5 C8 118.8(2) .
C4 C5 C8 122.4(2) .
C1 C6 C5 122.5(2) .
C1 C6 H6 118.8 .
C5 C6 H6 118.8 .
C3 C7 H7A 109.5 .
C3 C7 H7B 109.5 .
H7A C7 H7B 109.5 .
C3 C7 H7C 109.5 .
H7A C7 H7C 109.5 .
H7B C7 H7C 109.5 .
C5 C8 H8A 109.5 .
C5 C8 H8B 109.5 .
H8A C8 H8B 109.5 .
C5 C8 H8C 109.5 .
H8A C8 H8C 109.5 .
H8B C8 H8C 109.5 .
C1 C9 H9A 109.5 .
C1 C9 H9B 109.5 .
H9A C9 H9B 109.5 .
C1 C9 H9C 109.5 .
H9A C9 H9C 109.5 .
H9B C9 H9C 109.5 .
O1 C10 C14 104.35(17) .
O1 C10 C4 114.62(17) .
C14 C10 C4 113.55(17) .
O1 C10 H10 108.0 .
C14 C10 H10 108.0 .
C4 C10 H10 108.0 .
N1 C12 C16 122.6(2) .
N1 C12 H12 118.7 .
C16 C12 H12 118.7 .
N1 C13 C14 120.4(2) .
N1 C13 H13 119.8 .
C14 C13 H13 119.8 .
C13 C14 C15 121.9(2) .
C13 C14 C10 125.93(19) .
C15 C14 C10 112.18(18) .
C14 C15 C16 116.56(19) .
C14 C15 B1 106.39(18) .
C16 C15 B1 137.0(2) .
O2 B1 O1 117.1(2) .
O2 B1 C15 116.30(19) .
O1 B1 C15 101.85(17) .
O2 B1 N1 107.51(17) 8_755
O1 B1 N1 104.84(17) 8_755
C15 B1 N1 108.40(17) 8_755
C13 N1 C12 118.91(18) .
C13 N1 B1 120.53(17) 8_765
C12 N1 B1 120.56(17) 8_765
C10 O1 B1 113.08(16) .
B1 O2 H2 109.5 .

loop_
_geom_bond_atom_site_label_1
_geom_bond_atom_site_label_2
_geom_bond_distance
_geom_bond_site_symmetry_2
C16 C12 1.382(3) .
C16 C15 1.388(3) .
C16 H16 0.9500 .
C1 C6 1.387(4) .
C1 C2 1.388(4) .
C1 C9 1.511(3) .
C2 C3 1.390(3) .
C2 H2A 0.9500 .
C3 C4 1.411(3) .
C3 C7 1.501(3) .
C4 C5 1.405(3) .
C4 C10 1.514(3) .
C5 C6 1.390(3) .
C5 C8 1.515(3) .
C6 H6 0.9500 .
C7 H7A 0.9800 .
C7 H7B 0.9800 .
C7 H7C 0.9800 .
C8 H8A 0.9800 .
C8 H8B 0.9800 .
C8 H8C 0.9800 .
C9 H9A 0.9800 .
C9 H9B 0.9800 .
C9 H9C 0.9800 .
C10 O1 1.433(3) .
C10 C14 1.515(3) .
C10 H10 1.0000 .
C12 N1 1.346(3) .
C12 H12 0.9500 .
C13 N1 1.344(3) .
C13 C14 1.378(3) .
C13 H13 0.9500 .
C14 C15 1.390(3) .
C15 B1 1.627(3) .
B1 O2 1.402(3) .
B1 O1 1.476(3) .
B1 N1 1.679(3) 8_755
N1 B1 1.679(3) 8_765
O2 H2 0.8400 .
